data_7104233
loop_
_publ_author_name
'Albrecht, Markus'
'Liu, Yufeng'
'Zhu, Sascha S'
'Schalley, Christoph A'
'Fr\"ohlich, Roland'

_publ_section_title
;
 Self-assembly of heterodinuclear triple-stranded helicates: control by
 coordination number and charge.
;
_journal_issue 10
_journal_name_full 'Chemical communications (Cambridge, England)'
_journal_page_first 1195
_journal_page_last 1197
_journal_paper_doi 10.1039/b821819f
_journal_volume 34
_journal_year 2009
_chemical_formula_sum 'C53 H59 Ga La N9 O14'
_chemical_formula_weight 1254.72
_chemical_name_systematic
;
?
;
_space_group_IT_number 148
_symmetry_cell_setting trigonal
_symmetry_space_group_name_Hall '-R 3'
_symmetry_space_group_name_H-M 'R -3 :H'
_atom_sites_solution_hydrogens geom
_atom_sites_solution_primary direct
_atom_sites_solution_secondary difmap
_audit_creation_method SHELXL-97
_cell_angle_alpha 90.00
_cell_angle_beta 90.00
_cell_angle_gamma 120.00
_cell_formula_units_Z 18
_cell_length_a 41.5050(9)
_cell_length_b 41.5050(9)
_cell_length_c 21.8734(4)
_cell_measurement_reflns_used 17934
_cell_measurement_temperature 223(2)
_cell_measurement_theta_max 25.35
_cell_measurement_theta_min 0.41
_cell_volume 32632.3(12)
_computing_cell_refinement 'Collect (Nonius B.V., 1998)'
_computing_data_collection 'Collect (Nonius B.V., 1998)'
_computing_data_reduction 'Denzo-SMN (Otwinowski & Minor, 1997)'
_computing_molecular_graphics 'SCHAKAL (Keller, 1997)'
_computing_publication_material 'SHELXL-97 (Sheldrick, 1997)'
_computing_structure_refinement 'SHELXL-97 (Sheldrick, 1997)'
_computing_structure_solution 'SHELXS-97 (Sheldrick, 1990)'
_diffrn_ambient_temperature 223(2)
_diffrn_measured_fraction_theta_full 0.999
_diffrn_measured_fraction_theta_max 0.999
_diffrn_measurement_device_type '\w and \f scans'
_diffrn_radiation_monochromator graphite
_diffrn_radiation_source 'rotating anode Nonius FR591'
_diffrn_radiation_type MoK\a
_diffrn_radiation_wavelength 0.71073
_diffrn_reflns_av_R_equivalents 0.106
_diffrn_reflns_av_sigmaI/netI 0.0719
_diffrn_reflns_limit_h_max 49
_diffrn_reflns_limit_h_min -44
_diffrn_reflns_limit_k_max 49
_diffrn_reflns_limit_k_min -42
_diffrn_reflns_limit_l_max 25
_diffrn_reflns_limit_l_min -26
_diffrn_reflns_number 62991
_diffrn_reflns_theta_full 25.00
_diffrn_reflns_theta_max 25.00
_diffrn_reflns_theta_min 1.95
_exptl_absorpt_coefficient_mu 1.008
_exptl_absorpt_correction_T_max 0.9420
_exptl_absorpt_correction_T_min 0.8238
_exptl_absorpt_correction_type multi-scan
_exptl_absorpt_process_details 'Denzo (Otwinowski, Borek, Majewski & Minor, 2003)'
_exptl_crystal_colour yellow
_exptl_crystal_density_diffrn 1.149
_exptl_crystal_density_method 'not measured'
_exptl_crystal_description plate
_exptl_crystal_F_000 11520
_exptl_crystal_size_max 0.20
_exptl_crystal_size_mid 0.10
_exptl_crystal_size_min 0.06
_refine_diff_density_max 1.941
_refine_diff_density_min -0.913
_refine_diff_density_rms 0.138
_refine_ls_extinction_method none
_refine_ls_goodness_of_fit_ref 1.117
_refine_ls_hydrogen_treatment riding
_refine_ls_matrix_type full
_refine_ls_number_parameters 660
_refine_ls_number_reflns 12755
_refine_ls_number_restraints 51
_refine_ls_restrained_S_all 1.120
_refine_ls_R_factor_all 0.1270
_refine_ls_R_factor_gt 0.0825
_refine_ls_shift/su_max 0.001
_refine_ls_shift/su_mean 0.000
_refine_ls_structure_factor_coef Fsqd
_refine_ls_weighting_details 'calc w=1/[\s^2^(Fo^2^)+(0.1136P)^2^+401.8556P] where P=(Fo^2^+2Fc^2^)/3'
_refine_ls_weighting_scheme calc
_refine_ls_wR_factor_gt 0.2167
_refine_ls_wR_factor_ref 0.2443
_reflns_number_gt 8727
_reflns_number_total 12755
_reflns_threshold_expression >2sigma(I)
_cod_data_source_file b821819f.txt
_cod_data_source_block fro4653
_cod_original_sg_symbol_H-M R-3
_cod_database_code 7104233

loop_
_symmetry_equiv_pos_as_xyz
'x, y, z'
'-y, x-y, z'
'-x+y, -x, z'
'x+2/3, y+1/3, z+1/3'
'-y+2/3, x-y+1/3, z+1/3'
'-x+y+2/3, -x+1/3, z+1/3'
'x+1/3, y+2/3, z+2/3'
'-y+1/3, x-y+2/3, z+2/3'
'-x+y+1/3, -x+2/3, z+2/3'
'-x, -y, -z'
'y, -x+y, -z'
'x-y, x, -z'
'-x+2/3, -y+1/3, -z+1/3'
'y+2/3, -x+y+1/3, -z+1/3'
'x-y+2/3, x+1/3, -z+1/3'
'-x+1/3, -y+2/3, -z+2/3'
'y+1/3, -x+y+2/3, -z+2/3'
'x-y+1/3, x+2/3, -z+2/3'

loop_
_atom_site_label
_atom_site_type_symbol
_atom_site_fract_x
_atom_site_fract_y
_atom_site_fract_z
_atom_site_U_iso_or_equiv
_atom_site_adp_type
_atom_site_occupancy
_atom_site_symmetry_multiplicity
_atom_site_calc_flag
_atom_site_refinement_flags
_atom_site_disorder_assembly
_atom_site_disorder_group
Ga Ga 0.38495(3) -0.03686(3) 0.96118(4) 0.0426(3) Uani 1 1 d . . .
La La 0.439159(14) -0.008091(15) 0.833225(19) 0.03935(18) Uani 1 1 d . . .
O1A O 0.38695(15) -0.00705(16) 0.8869(2) 0.0401(13) Uani 1 1 d . . .
O2A O 0.33299(16) -0.05007(17) 0.9610(2) 0.0446(14) Uani 1 1 d . . .
C1A C 0.3529(2) -0.0136(2) 0.8717(4) 0.041(2) Uani 1 1 d . . .
C2A C 0.3241(2) -0.0355(2) 0.9136(3) 0.040(2) Uani 1 1 d . . .
C3A C 0.2889(3) -0.0410(3) 0.9027(4) 0.053(2) Uani 1 1 d . . .
H3A H 0.2696 -0.0552 0.9304 0.064 Uiso 1 1 calc R . .
C4A C 0.2816(3) -0.0261(3) 0.8518(4) 0.059(3) Uani 1 1 d . . .
H4A H 0.2574 -0.0301 0.8455 0.070 Uiso 1 1 calc R . .
C5A C 0.3089(3) -0.0054(3) 0.8104(4) 0.052(2) Uani 1 1 d . . .
H5A H 0.3034 0.0045 0.7759 0.062 Uiso 1 1 calc R . .
C6A C 0.3456(2) 0.0010(2) 0.8192(4) 0.041(2) Uani 1 1 d . . .
C7A C 0.3735(2) 0.0221(2) 0.7731(4) 0.042(2) Uani 1 1 d . . .
H7A H 0.3677 0.0346 0.7433 0.050 Uiso 1 1 calc R . .
N8A N 0.4056(2) 0.0247(2) 0.7700(3) 0.0404(16) Uani 1 1 d . . .
N9A N 0.4281(2) 0.0469(2) 0.7214(3) 0.0458(18) Uani 1 1 d . . .
H9A H 0.4192 0.0551 0.6933 0.055 Uiso 1 1 calc R . .
C10A C 0.4634(3) 0.0547(3) 0.7201(4) 0.044(2) Uani 1 1 d . . .
O11A O 0.47732(16) 0.04347(18) 0.7587(3) 0.0501(15) Uani 1 1 d . . .
C12A C 0.4877(3) 0.0807(3) 0.6698(4) 0.047(2) Uani 1 1 d . . .
C13A C 0.5219(3) 0.0825(3) 0.6614(4) 0.062(3) Uani 1 1 d . . .
H13A H 0.5276 0.0666 0.6838 0.074 Uiso 1 1 calc R . .
C14A C 0.5475(3) 0.1075(3) 0.6201(5) 0.072(3) Uani 1 1 d . . .
H14A H 0.5706 0.1089 0.6144 0.086 Uiso 1 1 calc R . .
C15A C 0.5384(3) 0.1305(3) 0.5871(5) 0.077(3) Uani 1 1 d . . .
H15A H 0.5554 0.1476 0.5588 0.093 Uiso 1 1 calc R . .
C16A C 0.5047(4) 0.1284(4) 0.5960(5) 0.084(4) Uani 1 1 d . . .
H16A H 0.4988 0.1442 0.5738 0.101 Uiso 1 1 calc R . .
C17A C 0.4793(3) 0.1033(3) 0.6376(4) 0.068(3) Uani 1 1 d . . .
H17A H 0.4562 0.1019 0.6433 0.081 Uiso 1 1 calc R . .
O1B O 0.44026(15) -0.01091(16) 0.9460(2) 0.0410(13) Uani 1 1 d . . .
O2B O 0.39939(17) -0.00346(17) 1.0295(2) 0.0487(15) Uani 1 1 d . . .
C1B C 0.4588(2) 0.0150(2) 0.9885(3) 0.039(2) Uani 1 1 d . . .
C2B C 0.4363(3) 0.0183(3) 1.0352(3) 0.043(2) Uani 1 1 d . . .
C3B C 0.4541(3) 0.0432(3) 1.0813(4) 0.052(2) Uani 1 1 d . . .
H3B H 0.4399 0.0457 1.1124 0.062 Uiso 1 1 calc R . .
C4B C 0.4923(3) 0.0648(3) 1.0834(4) 0.054(2) Uani 1 1 d . . .
H4B H 0.5036 0.0810 1.1166 0.065 Uiso 1 1 calc R . .
C5B C 0.5140(3) 0.0630(3) 1.0375(4) 0.052(2) Uani 1 1 d . . .
H5B H 0.5400 0.0782 1.0389 0.062 Uiso 1 1 calc R . .
C6B C 0.4969(2) 0.0380(2) 0.9880(3) 0.041(2) Uani 1 1 d . . .
C7B C 0.5208(2) 0.0375(2) 0.9388(4) 0.043(2) Uani 1 1 d . . .
H7B H 0.5466 0.0495 0.9456 0.052 Uiso 1 1 calc R . .
N8B N 0.50797(19) 0.0213(2) 0.8865(3) 0.0403(16) Uani 1 1 d . . .
N9B N 0.5349(2) 0.0237(2) 0.8464(3) 0.0468(18) Uani 1 1 d . . .
H9B H 0.5585 0.0383 0.8538 0.056 Uiso 1 1 calc R . .
C10B C 0.5235(3) 0.0030(3) 0.7962(4) 0.047(2) Uani 1 1 d . . .
O11B O 0.48991(18) -0.01752(19) 0.7849(3) 0.0533(16) Uani 1 1 d . . .
C12B C 0.5523(2) 0.0052(3) 0.7536(4) 0.048(2) Uani 1 1 d . . .
C13B C 0.5447(3) 0.0019(3) 0.6917(4) 0.068(3) Uani 1 1 d . . .
H13B H 0.5219 -0.0013 0.6778 0.081 Uiso 1 1 calc R . .
C14B C 0.5704(4) 0.0031(4) 0.6498(5) 0.086(4) Uani 1 1 d . . .
H14B H 0.5650 0.0013 0.6078 0.103 Uiso 1 1 calc R . .
C15B C 0.6031(3) 0.0070(4) 0.6693(5) 0.081(4) Uani 1 1 d . . .
H15B H 0.6202 0.0073 0.6408 0.097 Uiso 1 1 calc R . .
C16B C 0.6114(3) 0.0104(3) 0.7317(5) 0.071(3) Uani 1 1 d . . .
H16B H 0.6342 0.0132 0.7453 0.085 Uiso 1 1 calc R . .
C17B C 0.5860(3) 0.0097(3) 0.7731(4) 0.058(3) Uani 1 1 d . . .
H17B H 0.5917 0.0122 0.8151 0.070 Uiso 1 1 calc R . .
O1C O 0.38828(16) -0.06808(16) 0.8924(2) 0.0441(14) Uani 1 1 d . . .
O2C O 0.37699(17) -0.07906(17) 1.0103(2) 0.0498(15) Uani 1 1 d . . .
C1C C 0.3906(2) -0.0966(3) 0.9149(4) 0.046(2) Uani 1 1 d . . .
C2C C 0.3835(3) -0.1032(3) 0.9789(4) 0.052(2) Uani 1 1 d . . .
C3C C 0.3834(3) -0.1341(3) 1.0060(5) 0.068(3) Uani 1 1 d . . .
H3C H 0.3777 -0.1391 1.0477 0.082 Uiso 1 1 calc R . .
C4C C 0.3915(4) -0.1571(3) 0.9717(5) 0.080(4) Uani 1 1 d . . .
H4C H 0.3923 -0.1771 0.9905 0.096 Uiso 1 1 calc R . .
C5C C 0.3984(3) -0.1509(3) 0.9098(5) 0.075(3) Uani 1 1 d . . .
H5C H 0.4029 -0.1673 0.8865 0.090 Uiso 1 1 calc R . .
C6C C 0.3989(3) -0.1197(3) 0.8808(4) 0.053(2) Uani 1 1 d . . .
C7C C 0.4080(3) -0.1129(3) 0.8159(4) 0.061(3) Uani 1 1 d . . .
H7C H 0.4080 -0.1320 0.7927 0.073 Uiso 1 1 calc R . .
N8C N 0.4159(2) -0.0831(2) 0.7890(3) 0.053(2) Uani 1 1 d . . .
N9C N 0.4230(2) -0.0822(2) 0.7269(3) 0.056(2) Uani 1 1 d . . .
H9C H 0.4257 -0.0996 0.7096 0.067 Uiso 1 1 calc R . .
C10C C 0.4256(3) -0.0542(3) 0.6951(4) 0.052(2) Uani 1 1 d . . .
O11C O 0.42275(19) -0.0288(2) 0.7188(3) 0.0543(16) Uani 1 1 d . . .
C12C C 0.4325(3) -0.0540(3) 0.6271(4) 0.058(3) Uani 1 1 d . . .
C13C C 0.4199(4) -0.0867(4) 0.5946(5) 0.098(5) Uani 1 1 d . . .
H13C H 0.4075 -0.1097 0.6150 0.117 Uiso 1 1 calc R . .
C14C C 0.4257(5) -0.0857(5) 0.5319(6) 0.119(6) Uani 1 1 d . . .
H14C H 0.4173 -0.1078 0.5096 0.143 Uiso 1 1 calc R . .
C15C C 0.4437(5) -0.0520(5) 0.5033(6) 0.104(5) Uani 1 1 d . . .
H15C H 0.4482 -0.0511 0.4610 0.124 Uiso 1 1 calc R . .
C16C C 0.4552(4) -0.0196(4) 0.5347(5) 0.081(4) Uani 1 1 d . . .
H16C H 0.4671 0.0033 0.5138 0.098 Uiso 1 1 calc R . .
C17C C 0.4494(3) -0.0204(3) 0.5973(4) 0.062(3) Uani 1 1 d . . .
H17C H 0.4570 0.0018 0.6190 0.075 Uiso 1 1 calc R . .
O21 O 0.46309(18) 0.06023(18) 0.8760(3) 0.0525(16) Uani 1 1 d D . .
C22 C 0.4497(3) 0.0712(3) 0.9166(4) 0.056(2) Uani 1 1 d D . .
H22 H 0.4245 0.0556 0.9270 0.067 Uiso 1 1 calc R . .
N23 N 0.4680(3) 0.1024(2) 0.9453(4) 0.068(2) Uani 1 1 d D . .
C24 C 0.4502(5) 0.1130(4) 0.9920(5) 0.112(5) Uani 1 1 d D . .
H24A H 0.4503 0.1354 0.9793 0.168 Uiso 1 1 calc R . .
H24B H 0.4637 0.1175 1.0301 0.168 Uiso 1 1 calc R . .
H24C H 0.4248 0.0930 0.9976 0.168 Uiso 1 1 calc R . .
C25 C 0.5074(3) 0.1276(4) 0.9343(6) 0.095(4) Uani 1 1 d D . .
H25A H 0.5162 0.1174 0.9029 0.143 Uiso 1 1 calc R . .
H25B H 0.5212 0.1309 0.9718 0.143 Uiso 1 1 calc R . .
H25C H 0.5111 0.1515 0.9210 0.143 Uiso 1 1 calc R . .
O31 O 0.6152(6) 0.1926(6) 0.8676(10) 0.255(6) Uiso 1 1 d D . .
C32 C 0.5868(8) 0.1892(7) 0.8401(13) 0.255(6) Uiso 1 1 d D . .
H32 H 0.5782 0.2058 0.8484 0.306 Uiso 1 1 calc R . .
N33 N 0.5696(6) 0.1628(6) 0.8006(11) 0.255(6) Uiso 1 1 d D . .
C34 C 0.5725(8) 0.1296(7) 0.8024(13) 0.255(6) Uiso 1 1 d D . .
H34A H 0.5979 0.1357 0.7941 0.383 Uiso 1 1 d R . .
H34B H 0.5560 0.1115 0.7727 0.383 Uiso 1 1 d R . .
H34C H 0.5655 0.1193 0.8432 0.383 Uiso 1 1 d R . .
C35 C 0.5371(7) 0.1599(8) 0.7698(13) 0.255(6) Uiso 1 1 d D . .
H35A H 0.5153 0.1460 0.7953 0.383 Uiso 1 1 calc R . .
H35B H 0.5334 0.1471 0.7311 0.383 Uiso 1 1 calc R . .
H35C H 0.5409 0.1846 0.7625 0.383 Uiso 1 1 calc R . .
O41 O 0.6381(13) 0.1699(12) 0.5714(18) 0.263(12) Uiso 0.50 1 d PD . .
C42 C 0.6591(15) 0.2034(12) 0.5862(19) 0.263(12) Uiso 0.50 1 d PD . .
H42 H 0.6777 0.2195 0.5589 0.316 Uiso 0.50 1 calc PR . .
N43 N 0.6555(13) 0.2160(10) 0.6379(17) 0.263(12) Uiso 0.50 1 d PD . .
C44 C 0.6801(15) 0.2543(11) 0.655(2) 0.263(12) Uiso 0.50 1 d PD . .
H44A H 0.6969 0.2554 0.6870 0.395 Uiso 0.50 1 calc PR . .
H44B H 0.6655 0.2650 0.6703 0.395 Uiso 0.50 1 calc PR . .
H44C H 0.6944 0.2683 0.6199 0.395 Uiso 0.50 1 calc PR . .
C45 C 0.6315(15) 0.1914(13) 0.6861(19) 0.263(12) Uiso 0.50 1 d PD . .
H45A H 0.6316 0.1681 0.6847 0.395 Uiso 0.50 1 calc PR . .
H45B H 0.6064 0.1867 0.6800 0.395 Uiso 0.50 1 calc PR . .
H45C H 0.6406 0.2032 0.7255 0.395 Uiso 0.50 1 calc PR . .
O51 O 0.4204(7) 0.0854(9) 0.4037(14) 0.180(7) Uiso 0.50 1 d PD . .
C52 C 0.4393(8) 0.0816(10) 0.4460(15) 0.180(7) Uiso 0.50 1 d PD . .
H52 H 0.4286 0.0649 0.4787 0.216 Uiso 0.50 1 calc PR . .
N53 N 0.4746(7) 0.1033(8) 0.4393(14) 0.180(7) Uiso 0.50 1 d PD . .
C54 C 0.4992(10) 0.0881(11) 0.436(2) 0.180(7) Uiso 0.50 1 d PD . .
H54A H 0.5147 0.0952 0.4722 0.270 Uiso 0.50 1 calc PR . .
H54B H 0.5148 0.0978 0.3999 0.270 Uiso 0.50 1 calc PR . .
H54C H 0.4845 0.0612 0.4333 0.270 Uiso 0.50 1 calc PR . .
C55 C 0.4872(10) 0.1387(9) 0.408(2) 0.180(7) Uiso 0.50 1 d PD . .
H55A H 0.5116 0.1569 0.4226 0.270 Uiso 0.50 1 calc PR . .
H55B H 0.4698 0.1474 0.4155 0.270 Uiso 0.50 1 calc PR . .
H55C H 0.4884 0.1352 0.3641 0.270 Uiso 0.50 1 calc PR . .
O101 O 0.39178(18) -0.0758(2) 1.1271(3) 0.070(2) Uani 1 1 d D . .
H101 H 0.3866 -0.0770 1.0902 0.105 Uiso 1 1 calc R . .
C102 C 0.3596(3) -0.0970(4) 1.1604(5) 0.092(4) Uani 1 1 d D . .
H10A H 0.3642 -0.0899 1.2031 0.139 Uiso 1 1 calc R . .
H10B H 0.3521 -0.1231 1.1564 0.139 Uiso 1 1 calc R . .
H10C H 0.3400 -0.0930 1.1450 0.139 Uiso 1 1 calc R . .
O111 O 0.4522(6) -0.1308(6) 0.7082(10) 0.130(5) Uiso 0.541(10) 1 d PD A 1
H111 H 0.4540 -0.1448 0.7334 0.195 Uiso 0.541(10) 1 calc PR A 1
C112 C 0.4188(8) -0.1496(10) 0.6791(16) 0.155(10) Uiso 0.541(10) 1 d PD A 1
H11A H 0.4004 -0.1463 0.7013 0.233 Uiso 0.541(10) 1 calc PR A 1
H11B H 0.4109 -0.1759 0.6775 0.233 Uiso 0.541(10) 1 calc PR A 1
H11C H 0.4211 -0.1401 0.6379 0.233 Uiso 0.541(10) 1 calc PR A 1
O121 O 0.5033(7) -0.1196(7) 0.7534(11) 0.130(5) Uiso 0.459(10) 1 d PD A 2
H121 H 0.5200 -0.0988 0.7420 0.195 Uiso 0.459(10) 1 calc PR A 2
C122 C 0.5177(12) -0.1342(12) 0.7940(18) 0.155(10) Uiso 0.459(10) 1 d PD A 2
H12A H 0.5382 -0.1142 0.8161 0.233 Uiso 0.459(10) 1 calc PR A 2
H12B H 0.5266 -0.1484 0.7719 0.233 Uiso 0.459(10) 1 calc PR A 2
H12C H 0.4985 -0.1503 0.8226 0.233 Uiso 0.459(10) 1 calc PR A 2

loop_
_atom_site_aniso_label
_atom_site_aniso_U_11
_atom_site_aniso_U_22
_atom_site_aniso_U_33
_atom_site_aniso_U_23
_atom_site_aniso_U_13
_atom_site_aniso_U_12
Ga 0.0425(6) 0.0563(6) 0.0285(5) 0.0046(4) 0.0036(4) 0.0244(5)
La 0.0418(3) 0.0557(4) 0.0260(3) 0.0026(2) 0.00095(19) 0.0284(3)
O1A 0.038(3) 0.052(4) 0.033(3) 0.008(2) 0.004(2) 0.025(3)
O2A 0.043(3) 0.056(4) 0.032(3) 0.007(3) 0.006(2) 0.023(3)
C1A 0.045(5) 0.047(5) 0.040(5) -0.004(4) -0.002(4) 0.029(4)
C2A 0.036(5) 0.048(5) 0.032(4) -0.001(4) 0.002(3) 0.017(4)
C3A 0.041(5) 0.062(6) 0.047(5) 0.008(4) 0.012(4) 0.018(5)
C4A 0.033(5) 0.077(7) 0.059(6) 0.011(5) -0.004(4) 0.022(5)
C5A 0.046(6) 0.063(6) 0.053(5) 0.000(5) -0.007(4) 0.032(5)
C6A 0.042(5) 0.050(5) 0.035(4) -0.003(4) -0.006(4) 0.026(4)
C7A 0.046(5) 0.049(5) 0.032(4) -0.003(4) -0.005(4) 0.026(4)
N8A 0.047(4) 0.050(4) 0.028(3) 0.005(3) 0.004(3) 0.027(4)
N9A 0.047(5) 0.061(5) 0.031(4) 0.012(3) 0.007(3) 0.029(4)
C10A 0.051(6) 0.059(6) 0.029(4) -0.007(4) -0.002(4) 0.033(5)
O11A 0.045(4) 0.066(4) 0.043(3) 0.012(3) 0.001(3) 0.030(3)
C12A 0.050(6) 0.054(6) 0.037(5) 0.005(4) 0.010(4) 0.026(5)
C13A 0.067(7) 0.072(7) 0.051(6) 0.012(5) 0.016(5) 0.039(6)
C14A 0.071(7) 0.094(9) 0.059(6) 0.012(6) 0.028(6) 0.048(7)
C15A 0.084(9) 0.090(9) 0.064(7) 0.029(6) 0.034(6) 0.047(7)
C16A 0.092(9) 0.102(10) 0.068(7) 0.040(7) 0.029(7) 0.056(8)
C17A 0.074(7) 0.089(8) 0.055(6) 0.034(6) 0.026(5) 0.051(7)
O1B 0.041(3) 0.056(4) 0.027(3) 0.004(3) 0.003(2) 0.025(3)
O2B 0.046(4) 0.065(4) 0.032(3) -0.002(3) 0.003(3) 0.025(3)
C1B 0.044(5) 0.055(5) 0.022(4) 0.000(4) -0.003(3) 0.027(4)
C2B 0.056(6) 0.056(6) 0.024(4) 0.009(4) 0.003(4) 0.034(5)
C3B 0.062(6) 0.073(7) 0.027(4) 0.001(4) 0.003(4) 0.040(6)
C4B 0.057(6) 0.066(6) 0.037(5) -0.007(4) -0.003(4) 0.029(5)
C5B 0.048(6) 0.068(7) 0.036(5) -0.004(4) -0.009(4) 0.027(5)
C6B 0.042(5) 0.052(5) 0.034(4) 0.006(4) -0.002(4) 0.026(4)
C7B 0.041(5) 0.053(5) 0.035(5) 0.008(4) 0.002(4) 0.022(4)
N8B 0.041(4) 0.060(5) 0.029(3) 0.008(3) 0.005(3) 0.032(4)
N9B 0.039(4) 0.066(5) 0.036(4) 0.006(3) 0.005(3) 0.027(4)
C10B 0.054(6) 0.068(6) 0.032(5) 0.003(4) -0.002(4) 0.040(5)
O11B 0.046(4) 0.076(5) 0.044(3) -0.005(3) -0.003(3) 0.035(4)
C12B 0.046(5) 0.067(6) 0.038(5) 0.003(4) 0.003(4) 0.034(5)
C13B 0.076(7) 0.111(9) 0.036(5) -0.002(5) -0.003(5) 0.062(7)
C14B 0.105(10) 0.143(12) 0.040(6) -0.001(6) 0.005(6) 0.085(10)
C15B 0.076(8) 0.123(11) 0.060(7) 0.008(7) 0.028(6) 0.063(8)
C16B 0.061(7) 0.103(9) 0.066(7) -0.001(6) 0.005(5) 0.055(7)
C17B 0.054(6) 0.088(8) 0.041(5) 0.008(5) 0.011(4) 0.042(6)
O1C 0.051(4) 0.046(3) 0.037(3) 0.001(3) 0.001(3) 0.025(3)
O2C 0.058(4) 0.056(4) 0.035(3) 0.010(3) 0.003(3) 0.028(3)
C1C 0.045(5) 0.048(5) 0.046(5) 0.004(4) -0.002(4) 0.023(5)
C2C 0.052(6) 0.060(6) 0.042(5) 0.007(4) -0.008(4) 0.025(5)
C3C 0.076(8) 0.076(8) 0.049(6) 0.016(5) 0.001(5) 0.036(6)
C4C 0.125(11) 0.067(8) 0.066(7) 0.011(6) 0.002(7) 0.061(8)
C5C 0.095(9) 0.068(7) 0.077(8) 0.002(6) 0.007(6) 0.052(7)
C6C 0.056(6) 0.054(6) 0.049(5) 0.003(4) 0.001(4) 0.026(5)
C7C 0.078(7) 0.070(7) 0.048(6) -0.013(5) 0.002(5) 0.048(6)
N8C 0.069(5) 0.058(5) 0.036(4) 0.001(4) 0.004(4) 0.034(4)
N9C 0.072(6) 0.066(5) 0.044(4) -0.007(4) 0.003(4) 0.045(5)
C10C 0.049(6) 0.065(7) 0.043(5) -0.007(5) 0.001(4) 0.029(5)
O11C 0.068(4) 0.074(5) 0.034(3) -0.007(3) -0.006(3) 0.046(4)
C12C 0.050(6) 0.082(8) 0.047(5) -0.007(5) 0.006(4) 0.036(6)
C13C 0.148(13) 0.089(9) 0.041(6) -0.015(6) 0.012(7) 0.048(9)
C14C 0.183(17) 0.102(12) 0.054(8) -0.010(8) 0.025(9) 0.058(12)
C15C 0.144(14) 0.131(13) 0.049(7) -0.013(8) 0.023(8) 0.078(11)
C16C 0.092(9) 0.111(10) 0.055(7) 0.015(7) 0.017(6) 0.061(8)
C17C 0.067(7) 0.084(8) 0.042(5) 0.006(5) 0.002(5) 0.044(6)
O21 0.064(4) 0.060(4) 0.039(3) 0.003(3) -0.002(3) 0.035(4)
C22 0.065(7) 0.055(6) 0.046(5) -0.001(5) -0.011(5) 0.028(5)
N23 0.088(7) 0.066(6) 0.056(5) -0.005(4) -0.008(5) 0.043(6)
C24 0.189(17) 0.127(13) 0.069(8) -0.030(8) -0.029(9) 0.115(13)
C25 0.089(10) 0.081(9) 0.096(10) -0.003(7) -0.016(8) 0.027(8)
O101 0.047(4) 0.102(6) 0.039(3) 0.010(3) 0.006(3) 0.020(4)
C102 0.074(8) 0.122(11) 0.059(7) 0.014(7) 0.015(6) 0.032(8)

loop_
_atom_type_symbol
_atom_type_description
_atom_type_scat_dispersion_real
_atom_type_scat_dispersion_imag
_atom_type_scat_source
C C 0.0033 0.0016 'International Tables Vol C Tables 4.2.6.8 and 6.1.1.4'
H H 0.0000 0.0000 'International Tables Vol C Tables 4.2.6.8 and 6.1.1.4'
N N 0.0061 0.0033 'International Tables Vol C Tables 4.2.6.8 and 6.1.1.4'
O O 0.0106 0.0060 'International Tables Vol C Tables 4.2.6.8 and 6.1.1.4'
Ga Ga 0.2307 1.6083 'International Tables Vol C Tables 4.2.6.8 and 6.1.1.4'
La La -0.2871 2.4523 'International Tables Vol C Tables 4.2.6.8 and 6.1.1.4'

loop_
_geom_angle_atom_site_label_1
_geom_angle_atom_site_label_2
_geom_angle_atom_site_label_3
_geom_angle
_geom_angle_site_symmetry_1
_geom_angle_site_symmetry_3
_geom_angle_publ_flag
O2B Ga O2C 94.1(3) . . ?
O2B Ga O2A 96.1(2) . . ?
O2C Ga O2A 94.7(3) . . ?
O2B Ga O1B 83.2(2) . . ?
O2C Ga O1B 102.0(2) . . ?
O2A Ga O1B 163.3(2) . . ?
O2B Ga O1A 106.3(2) . . ?
O2C Ga O1A 159.5(2) . . ?
O2A Ga O1A 82.6(2) . . ?
O1B Ga O1A 81.6(2) . . ?
O2B Ga O1C 160.0(2) . . ?
O2C Ga O1C 82.5(2) . . ?
O2A Ga O1C 103.8(2) . . ?
O1B Ga O1C 78.3(2) . . ?
O1A Ga O1C 78.5(2) . . ?
O2B Ga La 118.22(18) . . ?
O2C Ga La 123.77(19) . . ?
O2A Ga La 122.87(15) . . ?
O1B Ga La 45.80(14) . . ?
O1A Ga La 46.15(15) . . ?
O1C Ga La 51.20(16) . . ?
O1B La O1A 64.26(17) . . ?
O1B La O11A 131.8(2) . . ?
O1A La O11A 118.32(19) . . ?
O1B La O11B 111.67(18) . . ?
O1A La O11B 172.36(19) . . ?
O11A La O11B 69.3(2) . . ?
O1B La O11C 160.9(2) . . ?
O1A La O11C 111.78(19) . . ?
O11A La O11C 67.1(2) . . ?
O11B La O11C 69.77(19) . . ?
O1B La O1C 59.64(17) . . ?
O1A La O1C 59.67(18) . . ?
O11A La O1C 167.67(18) . . ?
O11B La O1C 112.78(19) . . ?
O11C La O1C 101.72(19) . . ?
O1B La O21 72.18(18) . . ?
O1A La O21 71.31(19) . . ?
O11A La O21 65.26(19) . . ?
O11B La O21 114.3(2) . . ?
O11C La O21 125.56(19) . . ?
O1C La O21 121.66(18) . . ?
O1B La N8B 63.69(18) . . ?
O1A La N8B 120.97(18) . . ?
O11A La N8B 79.91(19) . . ?
O11B La N8B 59.3(2) . . ?
O11C La N8B 126.41(19) . . ?
O1C La N8B 111.85(18) . . ?
O21 La N8B 68.0(2) . . ?
O1B La N8A 123.37(18) . . ?
O1A La N8A 64.43(18) . . ?
O11A La N8A 60.96(19) . . ?
O11B La N8A 121.79(19) . . ?
O11C La N8A 64.57(19) . . ?
O1C La N8A 110.23(19) . . ?
O21 La N8A 70.23(19) . . ?
N8B La N8A 131.6(2) . . ?
O1B La N8C 106.48(19) . . ?
O1A La N8C 110.4(2) . . ?
O11A La N8C 115.0(2) . . ?
O11B La N8C 63.8(2) . . ?
O11C La N8C 56.1(2) . . ?
O1C La N8C 58.66(19) . . ?
O21 La N8C 177.3(2) . . ?
N8B La N8C 109.3(2) . . ?
N8A La N8C 112.4(2) . . ?
O1B La Ga 35.80(13) . . ?
O1A La Ga 35.86(12) . . ?
O11A La Ga 148.45(15) . . ?
O11B La Ga 137.35(14) . . ?
O11C La Ga 130.57(15) . . ?
O1C La Ga 36.59(12) . . ?
O21 La Ga 85.08(13) . . ?
N8B La Ga 99.49(13) . . ?
N8A La Ga 100.18(14) . . ?
N8C La Ga 95.17(15) . . ?
C1A O1A Ga 111.1(5) . . ?
C1A O1A La 135.9(5) . . ?
Ga O1A La 98.0(2) . . ?
C2A O2A Ga 112.9(5) . . ?
O1A C1A C6A 123.4(8) . . ?
O1A C1A C2A 115.7(7) . . ?
C6A C1A C2A 120.9(8) . . ?
O2A C2A C3A 124.2(7) . . ?
O2A C2A C1A 117.2(7) . . ?
C3A C2A C1A 118.6(8) . . ?
C4A C3A C2A 121.0(8) . . ?
C5A C4A C3A 121.1(9) . . ?
C4A C5A C6A 120.2(9) . . ?
C1A C6A C5A 118.2(8) . . ?
C1A C6A C7A 123.4(8) . . ?
C5A C6A C7A 118.4(8) . . ?
N8A C7A C6A 124.7(8) . . ?
C7A N8A N9A 114.5(7) . . ?
C7A N8A La 133.7(5) . . ?
N9A N8A La 111.6(5) . . ?
C10A N9A N8A 117.6(7) . . ?
O11A C10A N9A 123.8(8) . . ?
O11A C10A C12A 119.3(8) . . ?
N9A C10A C12A 116.8(8) . . ?
C10A O11A La 123.1(6) . . ?
C17A C12A C13A 120.3(9) . . ?
C17A C12A C10A 123.9(8) . . ?
C13A C12A C10A 115.6(8) . . ?
C14A C13A C12A 120.2(10) . . ?
C13A C14A C15A 119.0(10) . . ?
C16A C15A C14A 120.1(10) . . ?
C15A C16A C17A 120.5(11) . . ?
C12A C17A C16A 120.0(10) . . ?
C1B O1B Ga 111.1(5) . . ?
C1B O1B La 132.3(5) . . ?
Ga O1B La 98.4(2) . . ?
C2B O2B Ga 113.5(5) . . ?
O1B C1B C6B 123.5(7) . . ?
O1B C1B C2B 115.5(7) . . ?
C6B C1B C2B 121.0(8) . . ?
O2B C2B C3B 125.7(8) . . ?
O2B C2B C1B 116.7(7) . . ?
C3B C2B C1B 117.6(8) . . ?
C2B C3B C4B 122.0(8) . . ?
C3B C4B C5B 120.7(8) . . ?
C4B C5B C6B 119.7(9) . . ?
C1B C6B C5B 118.7(8) . . ?
C1B C6B C7B 122.9(8) . . ?
C5B C6B C7B 118.3(8) . . ?
N8B C7B C6B 123.2(8) . . ?
C7B N8B N9B 114.5(7) . . ?
C7B N8B La 132.1(5) . . ?
N9B N8B La 112.7(5) . . ?
C10B N9B N8B 117.7(7) . . ?
O11B C10B N9B 121.4(8) . . ?
O11B C10B C12B 120.8(8) . . ?
N9B C10B C12B 117.8(8) . . ?
C10B O11B La 122.8(6) . . ?
C13B C12B C17B 118.6(8) . . ?
C13B C12B C10B 118.3(8) . . ?
C17B C12B C10B 123.0(8) . . ?
C12B C13B C14B 120.9(10) . . ?
C15B C14B C13B 120.2(10) . . ?
C14B C15B C16B 120.0(10) . . ?
C17B C16B C15B 119.6(10) . . ?
C16B C17B C12B 120.7(9) . . ?
C1C O1C Ga 110.6(5) . . ?
C1C O1C La 129.6(5) . . ?
Ga O1C La 92.2(2) . . ?
C2C O2C Ga 112.5(5) . . ?
O1C C1C C6C 124.7(8) . . ?
O1C C1C C2C 115.8(8) . . ?
C6C C1C C2C 119.5(8) . . ?
O2C C2C C3C 123.4(8) . . ?
O2C C2C C1C 116.9(8) . . ?
C3C C2C C1C 119.6(9) . . ?
C4C C3C C2C 120.5(10) . . ?
C3C C4C C5C 120.2(10) . . ?
C4C C5C C6C 120.7(10) . . ?
C1C C6C C5C 119.3(9) . . ?
C1C C6C C7C 121.3(9) . . ?
C5C C6C C7C 119.3(9) . . ?
N8C C7C C6C 124.0(9) . . ?
C7C N8C N9C 115.5(8) . . ?
C7C N8C La 132.7(6) . . ?
N9C N8C La 110.1(5) . . ?
C10C N9C N8C 117.7(8) . . ?
O11C C10C N9C 122.3(8) . . ?
O11C C10C C12C 120.4(9) . . ?
N9C C10C C12C 117.3(9) . . ?
C10C O11C La 124.1(6) . . ?
C17C C12C C13C 120.1(10) . . ?
C17C C12C C10C 118.3(9) . . ?
C13C C12C C10C 121.5(10) . . ?
C12C C13C C14C 120.3(13) . . ?
C15C C14C C13C 118.8(13) . . ?
C14C C15C C16C 121.4(12) . . ?
C15C C16C C17C 120.0(13) . . ?
C12C C17C C16C 119.4(11) . . ?
C22 O21 La 129.9(6) . . ?
O21 C22 N23 124.4(9) . . ?
C22 N23 C24 120.8(10) . . ?
C22 N23 C25 122.0(9) . . ?
C24 N23 C25 117.1(10) . . ?
O31 C32 N33 120.2(16) . . ?
C32 N33 C34 121.1(15) . . ?
C32 N33 C35 118.3(15) . . ?
C34 N33 C35 116.8(15) . . ?
O41 C42 N43 121(2) . . ?
C42 N43 C44 121.2(17) . . ?
C42 N43 C45 121.9(17) . . ?
C44 N43 C45 116.0(16) . . ?
O51 C52 N53 112.8(16) . . ?
C52 N53 C54 120.5(18) . . ?
C52 N53 C55 117.6(15) . . ?
C54 N53 C55 116.0(17) . . ?

loop_
_geom_bond_atom_site_label_1
_geom_bond_atom_site_label_2
_geom_bond_distance
_geom_bond_site_symmetry_2
_geom_bond_publ_flag
Ga O2B 1.919(6) . ?
Ga O2C 1.937(6) . ?
Ga O2A 1.941(6) . ?
Ga O1B 2.017(5) . ?
Ga O1A 2.018(5) . ?
Ga O1C 2.035(5) . ?
Ga La 3.4110(10) . ?
La O1B 2.472(5) . ?
La O1A 2.484(5) . ?
La O11A 2.521(6) . ?
La O11B 2.555(6) . ?
La O11C 2.622(6) . ?
La O1C 2.660(6) . ?
La O21 2.662(6) . ?
La N8B 2.743(7) . ?
La N8A 2.756(7) . ?
La N8C 2.924(8) . ?
O1A C1A 1.342(10) . ?
O2A C2A 1.343(10) . ?
C1A C6A 1.399(11) . ?
C1A C2A 1.415(11) . ?
C2A C3A 1.383(12) . ?
C3A C4A 1.381(13) . ?
C4A C5A 1.367(13) . ?
C5A C6A 1.422(12) . ?
C6A C7A 1.454(12) . ?
C7A N8A 1.282(10) . ?
N8A N9A 1.411(9) . ?
N9A C10A 1.331(11) . ?
C10A O11A 1.241(10) . ?
C10A C12A 1.518(12) . ?
C12A C17A 1.351(13) . ?
C12A C13A 1.396(13) . ?
C13A C14A 1.385(14) . ?
C14A C15A 1.392(16) . ?
C15A C16A 1.372(16) . ?
C16A C17A 1.389(14) . ?
O1B C1B 1.335(10) . ?
O2B C2B 1.338(10) . ?
C1B C6B 1.380(12) . ?
C1B C2B 1.436(11) . ?
C2B C3B 1.368(12) . ?
C3B C4B 1.376(13) . ?
C4B C5B 1.377(13) . ?
C5B C6B 1.420(12) . ?
C6B C7B 1.469(11) . ?
C7B N8B 1.299(10) . ?
N8B N9B 1.385(9) . ?
N9B C10B 1.327(11) . ?
C10B O11B 1.244(11) . ?
C10B C12B 1.480(12) . ?
C12B C13B 1.381(12) . ?
C12B C17B 1.386(13) . ?
C13B C14B 1.385(15) . ?
C14B C15B 1.355(16) . ?
C15B C16B 1.398(15) . ?
C16B C17B 1.378(13) . ?
O1C C1C 1.330(10) . ?
O2C C2C 1.351(11) . ?
C1C C6C 1.386(13) . ?
C1C C2C 1.427(12) . ?
C2C C3C 1.410(14) . ?
C3C C4C 1.379(15) . ?
C4C C5C 1.381(15) . ?
C5C C6C 1.433(14) . ?
C6C C7C 1.462(13) . ?
C7C N8C 1.256(12) . ?
N8C N9C 1.387(10) . ?
N9C C10C 1.310(12) . ?
C10C O11C 1.235(11) . ?
C10C C12C 1.513(13) . ?
C12C C17C 1.372(14) . ?
C12C C13C 1.383(15) . ?
C13C C14C 1.389(16) . ?
C14C C15C 1.36(2) . ?
C15C C16C 1.367(18) . ?
C16C C17C 1.388(14) . ?
O21 C22 1.249(10) . ?
C22 N23 1.290(12) . ?
N23 C24 1.451(13) . ?
N23 C25 1.453(13) . ?
O31 C32 1.266(13) . ?
C32 N33 1.294(14) . ?
N33 C34 1.441(15) . ?
N33 C35 1.460(15) . ?
O41 C42 1.258(14) . ?
C42 N43 1.285(14) . ?
N43 C44 1.446(16) . ?
N43 C45 1.459(16) . ?
O51 C52 1.271(13) . ?
C52 N53 1.289(14) . ?
N53 C54 1.443(15) . ?
N53 C55 1.463(15) . ?
O101 C102 1.382(11) . ?
O111 C112 1.362(14) . ?
O121 C122 1.368(14) . ?

loop_
_geom_torsion_atom_site_label_1
_geom_torsion_atom_site_label_2
_geom_torsion_atom_site_label_3
_geom_torsion_atom_site_label_4
_geom_torsion
_geom_torsion_site_symmetry_1
_geom_torsion_site_symmetry_2
_geom_torsion_site_symmetry_3
_geom_torsion_site_symmetry_4
_geom_torsion_publ_flag
O2B Ga La O1B 44.8(3) . . . . ?
O2C Ga La O1B -72.5(3) . . . . ?
O2A Ga La O1B 164.2(3) . . . . ?
O1A Ga La O1B 130.6(3) . . . . ?
O1C Ga La O1B -114.7(3) . . . . ?
O2B Ga La O1A -85.8(3) . . . . ?
O2C Ga La O1A 157.0(3) . . . . ?
O2A Ga La O1A 33.6(3) . . . . ?
O1B Ga La O1A -130.6(3) . . . . ?
O1C Ga La O1A 114.7(3) . . . . ?
O2B Ga La O11A -40.7(3) . . . . ?
O2C Ga La O11A -157.9(3) . . . . ?
O2A Ga La O11A 78.7(3) . . . . ?
O1B Ga La O11A -85.5(3) . . . . ?
O1A Ga La O11A 45.1(3) . . . . ?
O1C Ga La O11A 159.8(3) . . . . ?
O2B Ga La O11B 99.8(3) . . . . ?
O2C Ga La O11B -17.5(3) . . . . ?
O2A Ga La O11B -140.8(3) . . . . ?
O1B Ga La O11B 55.0(3) . . . . ?
O1A Ga La O11B -174.4(3) . . . . ?
O1C Ga La O11B -59.7(3) . . . . ?
O2B Ga La O11C -155.3(3) . . . . ?
O2C Ga La O11C 87.5(3) . . . . ?
O2A Ga La O11C -35.9(3) . . . . ?
O1B Ga La O11C 159.9(3) . . . . ?
O1A Ga La O11C -69.5(3) . . . . ?
O1C Ga La O11C 45.2(3) . . . . ?
O2B Ga La O1C 159.5(3) . . . . ?
O2C Ga La O1C 42.3(3) . . . . ?
O2A Ga La O1C -81.1(3) . . . . ?
O1B Ga La O1C 114.7(3) . . . . ?
O1A Ga La O1C -114.7(3) . . . . ?
O2B Ga La O21 -21.3(3) . . . . ?
O2C Ga La O21 -138.5(3) . . . . ?
O2A Ga La O21 98.1(3) . . . . ?
O1B Ga La O21 -66.1(3) . . . . ?
O1A Ga La O21 64.5(3) . . . . ?
O1C Ga La O21 179.2(2) . . . . ?
O2B Ga La N8B 45.4(3) . . . . ?
O2C Ga La N8B -71.8(3) . . . . ?
O2A Ga La N8B 164.8(3) . . . . ?
O1B Ga La N8B 0.7(3) . . . . ?
O1A Ga La N8B 131.3(3) . . . . ?
O1C Ga La N8B -114.1(3) . . . . ?
O2B Ga La N8A -90.2(3) . . . . ?
O2C Ga La N8A 152.6(3) . . . . ?
O2A Ga La N8A 29.2(3) . . . . ?
O1B Ga La N8A -134.9(3) . . . . ?
O1A Ga La N8A -4.3(3) . . . . ?
O1C Ga La N8A 110.3(3) . . . . ?
O2B Ga La N8C 156.0(3) . . . . ?
O2C Ga La N8C 38.8(3) . . . . ?
O2A Ga La N8C -84.6(3) . . . . ?
O1B Ga La N8C 111.2(3) . . . . ?
O1A Ga La N8C -118.2(3) . . . . ?
O1C Ga La N8C -3.5(3) . . . . ?
O2B Ga O1A C1A -100.1(5) . . . . ?
O2C Ga O1A C1A 77.9(9) . . . . ?
O2A Ga O1A C1A -5.8(5) . . . . ?
O1B Ga O1A C1A 179.7(5) . . . . ?
O1C Ga O1A C1A 100.0(5) . . . . ?
La Ga O1A C1A 146.3(6) . . . . ?
O2B Ga O1A La 113.7(2) . . . . ?
O2C Ga O1A La -68.4(7) . . . . ?
O2A Ga O1A La -152.1(2) . . . . ?
O1B Ga O1A La 33.4(2) . . . . ?
O1C Ga O1A La -46.3(2) . . . . ?
O1B La O1A C1A -161.4(8) . . . . ?
O11A La O1A C1A 73.1(7) . . . . ?
O11B La O1A C1A -102.1(15) . . . . ?
O11C La O1A C1A -1.8(8) . . . . ?
O1C La O1A C1A -93.0(7) . . . . ?
O21 La O1A C1A 119.9(7) . . . . ?
N8B La O1A C1A 168.3(7) . . . . ?
N8A La O1A C1A 43.4(7) . . . . ?
N8C La O1A C1A -62.4(7) . . . . ?
Ga La O1A C1A -131.8(8) . . . . ?
O1B La O1A Ga -29.5(2) . . . . ?
O11A La O1A Ga -155.1(2) . . . . ?
O11B La O1A Ga 29.7(15) . . . . ?
O11C La O1A Ga 130.0(2) . . . . ?
O1C La O1A Ga 38.87(19) . . . . ?
O21 La O1A Ga -108.3(2) . . . . ?
N8B La O1A Ga -59.9(3) . . . . ?
N8A La O1A Ga 175.3(3) . . . . ?
N8C La O1A Ga 69.5(3) . . . . ?
O2B Ga O2A C2A 108.5(5) . . . . ?
O2C Ga O2A C2A -156.8(5) . . . . ?
O1B Ga O2A C2A 21.9(11) . . . . ?
O1A Ga O2A C2A 2.8(5) . . . . ?
O1C Ga O2A C2A -73.4(6) . . . . ?
La Ga O2A C2A -20.9(6) . . . . ?
Ga O1A C1A C6A -174.8(7) . . . . ?
La O1A C1A C6A -47.0(12) . . . . ?
Ga O1A C1A C2A 7.7(9) . . . . ?
La O1A C1A C2A 135.4(6) . . . . ?
Ga O2A C2A C3A 179.3(7) . . . . ?
Ga O2A C2A C1A 0.6(9) . . . . ?
O1A C1A C2A O2A -5.8(11) . . . . ?
C6A C1A C2A O2A 176.6(7) . . . . ?
O1A C1A C2A C3A 175.5(8) . . . . ?
C6A C1A C2A C3A -2.1(13) . . . . ?
O2A C2A C3A C4A -177.9(9) . . . . ?
C1A C2A C3A C4A 0.7(14) . . . . ?
C2A C3A C4A C5A 0.4(16) . . . . ?
C3A C4A C5A C6A -0.2(16) . . . . ?
O1A C1A C6A C5A -175.1(8) . . . . ?
C2A C1A C6A C5A 2.3(13) . . . . ?
O1A C1A C6A C7A 5.7(13) . . . . ?
C2A C1A C6A C7A -176.9(8) . . . . ?
C4A C5A C6A C1A -1.2(14) . . . . ?
C4A C5A C6A C7A 178.1(9) . . . . ?
C1A C6A C7A N8A 11.2(14) . . . . ?
C5A C6A C7A N8A -168.0(8) . . . . ?
C6A C7A N8A N9A -179.6(7) . . . . ?
C6A C7A N8A La 5.9(13) . . . . ?
O1B La N8A C7A -49.4(8) . . . . ?
O1A La N8A C7A -22.5(7) . . . . ?
O11A La N8A C7A -172.6(8) . . . . ?
O11B La N8A C7A 152.5(7) . . . . ?
O11C La N8A C7A 110.6(8) . . . . ?
O1C La N8A C7A 16.9(8) . . . . ?
O21 La N8A C7A -100.6(8) . . . . ?
N8B La N8A C7A -132.2(7) . . . . ?
N8C La N8A C7A 80.3(8) . . . . ?
Ga La N8A C7A -19.6(8) . . . . ?
O1B La N8A N9A 136.1(5) . . . . ?
O1A La N8A N9A 163.0(6) . . . . ?
O11A La N8A N9A 12.8(5) . . . . ?
O11B La N8A N9A -22.1(6) . . . . ?
O11C La N8A N9A -63.9(5) . . . . ?
O1C La N8A N9A -157.7(5) . . . . ?
O21 La N8A N9A 84.8(5) . . . . ?
N8B La N8A N9A 53.2(6) . . . . ?
N8C La N8A N9A -94.3(5) . . . . ?
Ga La N8A N9A 165.8(5) . . . . ?
C7A N8A N9A C10A 171.5(8) . . . . ?
La N8A N9A C10A -12.8(9) . . . . ?
N8A N9A C10A O11A 0.6(13) . . . . ?
N8A N9A C10A C12A -176.1(7) . . . . ?
N9A C10A O11A La 14.5(12) . . . . ?
C12A C10A O11A La -168.8(6) . . . . ?
O1B La O11A C10A -124.8(6) . . . . ?
O1A La O11A C10A -45.1(7) . . . . ?
O11B La O11A C10A 134.2(7) . . . . ?
O11C La O11A C10A 58.2(6) . . . . ?
O1C La O11A C10A 32.1(13) . . . . ?
O21 La O11A C10A -94.7(7) . . . . ?
N8B La O11A C10A -165.0(7) . . . . ?
N8A La O11A C10A -14.5(6) . . . . ?
N8C La O11A C10A 88.3(7) . . . . ?
Ga La O11A C10A -73.3(7) . . . . ?
O11A C10A C12A C17A -159.0(10) . . . . ?
N9A C10A C12A C17A 17.9(14) . . . . ?
O11A C10A C12A C13A 15.9(12) . . . . ?
N9A C10A C12A C13A -167.2(8) . . . . ?
C17A C12A C13A C14A 0.3(16) . . . . ?
C10A C12A C13A C14A -174.8(9) . . . . ?
C12A C13A C14A C15A -0.4(17) . . . . ?
C13A C14A C15A C16A 0.4(19) . . . . ?
C14A C15A C16A C17A 0(2) . . . . ?
C13A C12A C17A C16A -0.2(17) . . . . ?
C10A C12A C17A C16A 174.5(10) . . . . ?
C15A C16A C17A C12A 0(2) . . . . ?
O2B Ga O1B C1B 0.4(5) . . . . ?
O2C Ga O1B C1B -92.4(5) . . . . ?
O2A Ga O1B C1B 89.0(9) . . . . ?
O1A Ga O1B C1B 108.1(5) . . . . ?
O1C Ga O1B C1B -172.0(5) . . . . ?
La Ga O1B C1B 141.8(6) . . . . ?
O2B Ga O1B La -141.3(3) . . . . ?
O2C Ga O1B La 125.9(2) . . . . ?
O2A Ga O1B La -52.7(9) . . . . ?
O1A Ga O1B La -33.6(2) . . . . ?
O1C Ga O1B La 46.3(2) . . . . ?
O1A La O1B C1B -99.1(7) . . . . ?
O11A La O1B C1B 6.9(7) . . . . ?
O11B La O1B C1B 88.0(7) . . . . ?
O11C La O1B C1B 178.6(6) . . . . ?
O1C La O1B C1B -167.5(7) . . . . ?
O21 La O1B C1B -21.7(6) . . . . ?
N8B La O1B C1B 52.0(6) . . . . ?
N8A La O1B C1B -72.1(7) . . . . ?
N8C La O1B C1B 155.8(6) . . . . ?
Ga La O1B C1B -128.7(7) . . . . ?
O1A La O1B Ga 29.6(2) . . . . ?
O11A La O1B Ga 135.6(2) . . . . ?
O11B La O1B Ga -143.3(2) . . . . ?
O11C La O1B Ga -52.7(7) . . . . ?
O1C La O1B Ga -38.9(2) . . . . ?
O21 La O1B Ga 107.0(2) . . . . ?
N8B La O1B Ga -179.3(3) . . . . ?
N8A La O1B Ga 56.5(3) . . . . ?
N8C La O1B Ga -75.5(3) . . . . ?
O2C Ga O2B C2B 99.4(6) . . . . ?
O2A Ga O2B C2B -165.4(5) . . . . ?
O1B Ga O2B C2B -2.2(5) . . . . ?
O1A Ga O2B C2B -81.3(6) . . . . ?
O1C Ga O2B C2B 20.0(11) . . . . ?
La Ga O2B C2B -32.8(6) . . . . ?
Ga O1B C1B C6B -177.4(6) . . . . ?
La O1B C1B C6B -53.3(11) . . . . ?
Ga O1B C1B C2B 1.4(8) . . . . ?
La O1B C1B C2B 125.5(6) . . . . ?
Ga O2B C2B C3B -176.7(7) . . . . ?
Ga O2B C2B C1B 3.6(9) . . . . ?
O1B C1B C2B O2B -3.3(11) . . . . ?
C6B C1B C2B O2B 175.5(7) . . . . ?
O1B C1B C2B C3B 177.0(7) . . . . ?
C6B C1B C2B C3B -4.2(12) . . . . ?
O2B C2B C3B C4B -179.3(9) . . . . ?
C1B C2B C3B C4B 0.4(13) . . . . ?
C2B C3B C4B C5B 2.3(15) . . . . ?
C3B C4B C5B C6B -1.2(14) . . . . ?
O1B C1B C6B C5B -176.0(8) . . . . ?
C2B C1B C6B C5B 5.3(12) . . . . ?
O1B C1B C6B C7B 3.1(13) . . . . ?
C2B C1B C6B C7B -175.6(8) . . . . ?
C4B C5B C6B C1B -2.5(13) . . . . ?
C4B C5B C6B C7B 178.3(8) . . . . ?
C1B C6B C7B N8B 14.4(13) . . . . ?
C5B C6B C7B N8B -166.5(8) . . . . ?
C6B C7B N8B N9B -179.7(7) . . . . ?
C6B C7B N8B La 10.8(12) . . . . ?
O1B La N8B C7B -31.0(7) . . . . ?
O1A La N8B C7B -0.5(8) . . . . ?
O11A La N8B C7B 116.6(8) . . . . ?
O11B La N8B C7B -171.6(8) . . . . ?
O11C La N8B C7B 168.1(7) . . . . ?
O1C La N8B C7B -67.3(8) . . . . ?
O21 La N8B C7B 49.3(7) . . . . ?
N8A La N8B C7B 81.5(8) . . . . ?
N8C La N8B C7B -130.3(7) . . . . ?
Ga La N8B C7B -31.4(8) . . . . ?
O1B La N8B N9B 159.4(6) . . . . ?
O1A La N8B N9B -170.1(5) . . . . ?
O11A La N8B N9B -53.0(5) . . . . ?
O11B La N8B N9B 18.8(5) . . . . ?
O11C La N8B N9B -1.5(6) . . . . ?
O1C La N8B N9B 123.1(5) . . . . ?
O21 La N8B N9B -120.3(5) . . . . ?
N8A La N8B N9B -88.2(6) . . . . ?
N8C La N8B N9B 60.1(5) . . . . ?
Ga La N8B N9B 159.0(5) . . . . ?
C7B N8B N9B C10B 169.6(8) . . . . ?
La N8B N9B C10B -18.8(9) . . . . ?
N8B N9B C10B O11B 0.9(12) . . . . ?
N8B N9B C10B C12B -179.2(7) . . . . ?
N9B C10B O11B La 20.9(11) . . . . ?
C12B C10B O11B La -159.0(6) . . . . ?
O1B La O11B C10B -58.7(7) . . . . ?
O1A La O11B C10B -115.1(14) . . . . ?
O11A La O11B C10B 69.4(6) . . . . ?
O11C La O11B C10B 141.7(7) . . . . ?
O1C La O11B C10B -123.7(6) . . . . ?
O21 La O11B C10B 20.8(7) . . . . ?
N8B La O11B C10B -21.0(6) . . . . ?
N8A La O11B C10B 101.8(6) . . . . ?
N8C La O11B C10B -157.0(7) . . . . ?
Ga La O11B C10B -89.7(7) . . . . ?
O11B C10B C12B C13B 34.0(14) . . . . ?
N9B C10B C12B C13B -145.9(10) . . . . ?
O11B C10B C12B C17B -144.5(10) . . . . ?
N9B C10B C12B C17B 35.6(14) . . . . ?
C17B C12B C13B C14B -0.4(17) . . . . ?
C10B C12B C13B C14B -179.0(11) . . . . ?
C12B C13B C14B C15B 1(2) . . . . ?
C13B C14B C15B C16B -1(2) . . . . ?
C14B C15B C16B C17B 0(2) . . . . ?
C15B C16B C17B C12B 0.5(18) . . . . ?
C13B C12B C17B C16B -0.5(16) . . . . ?
C10B C12B C17B C16B 178.0(10) . . . . ?
O2B Ga O1C C1C 69.8(9) . . . . ?
O2C Ga O1C C1C -11.6(5) . . . . ?
O2A Ga O1C C1C -104.6(5) . . . . ?
O1B Ga O1C C1C 92.4(6) . . . . ?
O1A Ga O1C C1C 176.1(6) . . . . ?
La Ga O1C C1C 134.1(6) . . . . ?
O2B Ga O1C La -64.3(7) . . . . ?
O2C Ga O1C La -145.7(2) . . . . ?
O2A Ga O1C La 121.3(2) . . . . ?
O1B Ga O1C La -41.68(19) . . . . ?
O1A Ga O1C La 41.98(19) . . . . ?
O1B La O1C C1C -81.3(7) . . . . ?
O1A La O1C C1C -157.3(7) . . . . ?
O11A La O1C C1C 118.6(10) . . . . ?
O11B La O1C C1C 21.3(7) . . . . ?
O11C La O1C C1C 94.1(7) . . . . ?
O21 La O1C C1C -120.2(6) . . . . ?
N8B La O1C C1C -43.3(7) . . . . ?
N8A La O1C C1C 161.1(6) . . . . ?
N8C La O1C C1C 56.6(6) . . . . ?
Ga La O1C C1C -119.3(7) . . . . ?
O1B La O1C Ga 38.00(19) . . . . ?
O1A La O1C Ga -38.08(19) . . . . ?
O11A La O1C Ga -122.2(8) . . . . ?
O11B La O1C Ga 140.6(2) . . . . ?
O11C La O1C Ga -146.6(2) . . . . ?
O21 La O1C Ga -0.9(3) . . . . ?
N8B La O1C Ga 76.0(2) . . . . ?
N8A La O1C Ga -79.6(2) . . . . ?
N8C La O1C Ga 175.9(3) . . . . ?
O2B Ga O2C C2C -150.1(6) . . . . ?
O2A Ga O2C C2C 113.4(6) . . . . ?
O1B Ga O2C C2C -66.2(6) . . . . ?
O1A Ga O2C C2C 31.9(10) . . . . ?
O1C Ga O2C C2C 10.1(6) . . . . ?
La Ga O2C C2C -21.9(6) . . . . ?
Ga O1C C1C C6C -169.5(8) . . . . ?
La O1C C1C C6C -58.1(11) . . . . ?
Ga O1C C1C C2C 10.8(9) . . . . ?
La O1C C1C C2C 122.2(7) . . . . ?
Ga O2C C2C C3C 173.3(8) . . . . ?
Ga O2C C2C C1C -7.2(10) . . . . ?
O1C C1C C2C O2C -2.8(12) . . . . ?
C6C C1C C2C O2C 177.5(8) . . . . ?
O1C C1C C2C C3C 176.6(9) . . . . ?
C6C C1C C2C C3C -3.1(14) . . . . ?
O2C C2C C3C C4C -177.9(10) . . . . ?
C1C C2C C3C C4C 2.7(16) . . . . ?
C2C C3C C4C C5C -2.5(19) . . . . ?
C3C C4C C5C C6C 3(2) . . . . ?
O1C C1C C6C C5C -176.4(9) . . . . ?
C2C C1C C6C C5C 3.3(14) . . . . ?
O1C C1C C6C C7C 3.3(15) . . . . ?
C2C C1C C6C C7C -177.1(9) . . . . ?
C4C C5C C6C C1C -3.1(17) . . . . ?
C4C C5C C6C C7C 177.2(11) . . . . ?
C1C C6C C7C N8C 14.1(16) . . . . ?
C5C C6C C7C N8C -166.3(11) . . . . ?
C6C C7C N8C N9C -178.7(9) . . . . ?
C6C C7C N8C La 17.6(16) . . . . ?
O1B La N8C C7C -1.4(10) . . . . ?
O1A La N8C C7C -69.5(10) . . . . ?
O11A La N8C C7C 153.4(9) . . . . ?
O11B La N8C C7C 105.0(10) . . . . ?
O11C La N8C C7C -172.6(10) . . . . ?
O1C La N8C C7C -38.6(9) . . . . ?
O21 La N8C C7C 59(5) . . . . ?
N8B La N8C C7C 65.8(10) . . . . ?
N8A La N8C C7C -139.3(9) . . . . ?
Ga La N8C C7C -36.1(10) . . . . ?
O1B La N8C N9C -165.8(5) . . . . ?
O1A La N8C N9C 126.1(5) . . . . ?
O11A La N8C N9C -10.9(6) . . . . ?
O11B La N8C N9C -59.3(5) . . . . ?
O11C La N8C N9C 23.0(5) . . . . ?
O1C La N8C N9C 157.1(6) . . . . ?
O21 La N8C N9C -105(4) . . . . ?
N8B La N8C N9C -98.5(6) . . . . ?
N8A La N8C N9C 56.3(6) . . . . ?
Ga La N8C N9C 159.5(5) . . . . ?
C7C N8C N9C C10C 169.6(9) . . . . ?
La N8C N9C C10C -23.1(10) . . . . ?
N8C N9C C10C O11C 1.5(14) . . . . ?
N8C N9C C10C C12C -178.6(8) . . . . ?
N9C C10C O11C La 27.2(13) . . . . ?
C12C C10C O11C La -152.8(7) . . . . ?
O1B La O11C C10C -53.1(10) . . . . ?
O1A La O11C C10C -127.1(7) . . . . ?
O11A La O11C C10C 120.2(8) . . . . ?
O11B La O11C C10C 44.9(7) . . . . ?
O1C La O11C C10C -65.3(8) . . . . ?
O21 La O11C C10C 150.9(7) . . . . ?
N8B La O11C C10C 63.4(8) . . . . ?
N8A La O11C C10C -172.3(8) . . . . ?
N8C La O11C C10C -26.5(7) . . . . ?
Ga La O11C C10C -90.9(7) . . . . ?
O11C C10C C12C C17C 25.1(14) . . . . ?
N9C C10C C12C C17C -154.8(10) . . . . ?
O11C C10C C12C C13C -150.7(12) . . . . ?
N9C C10C C12C C13C 29.4(15) . . . . ?
C17C C12C C13C C14C 2(2) . . . . ?
C10C C12C C13C C14C 178.2(14) . . . . ?
C12C C13C C14C C15C 0(3) . . . . ?
C13C C14C C15C C16C -2(3) . . . . ?
C14C C15C C16C C17C 1(2) . . . . ?
C13C C12C C17C C16C -2.8(17) . . . . ?
C10C C12C C17C C16C -178.6(10) . . . . ?
C15C C16C C17C C12C 0.9(18) . . . . ?
O1B La O21 C22 -49.4(7) . . . . ?
O1A La O21 C22 18.7(7) . . . . ?
O11A La O21 C22 153.7(8) . . . . ?
O11B La O21 C22 -155.7(7) . . . . ?
O11C La O21 C22 122.5(7) . . . . ?
O1C La O21 C22 -14.7(8) . . . . ?
N8B La O21 C22 -117.6(8) . . . . ?
N8A La O21 C22 87.4(7) . . . . ?
N8C La O21 C22 -111(4) . . . . ?
Ga La O21 C22 -15.3(7) . . . . ?
La O21 C22 N23 160.4(7) . . . . ?
O21 C22 N23 C24 179.9(9) . . . . ?
O21 C22 N23 C25 -2.6(16) . . . . ?
O31 C32 N33 C34 23(5) . . . . ?
O31 C32 N33 C35 -180(3) . . . . ?
O41 C42 N43 C44 179(6) . . . . ?
O41 C42 N43 C45 10(12) . . . . ?
O51 C52 N53 C54 -123(4) . . . . ?
O51 C52 N53 C55 29(5) . . . . ?
